data_1514773
loop_
_publ_author_name
'Shan, Liang'
'Liang, Zhixiong'
'Xu, Xiaomin'
'Tang, Qin'
'Miao, Qian'

_publ_section_title
;
 Revisiting zethrene: synthesis, reactivity and semiconductor properties
;
_journal_issue 8
_journal_name_full 'Chemical Science'
_journal_page_first 3294
_journal_paper_doi 10.1039/c3sc51158h
_journal_volume 4
_journal_year 2013
_chemical_formula_sum 'C24 H14'
_chemical_formula_weight 302.35
_chemical_name_common zethrene
_chemical_name_systematic
;
Dibenzo[de,mn]naphthacene
;
_space_group_IT_number 14
_symmetry_cell_setting monoclinic
_symmetry_space_group_name_Hall '-P 2ybc'
_symmetry_space_group_name_H-M 'P 1 21/c 1'
_atom_sites_solution_hydrogens geom
_atom_sites_solution_primary direct
_atom_sites_solution_secondary difmap
_audit_creation_method SHELXL-97
_cell_angle_alpha 90.00
_cell_angle_beta 90.607(2)
_cell_angle_gamma 90.00
_cell_formula_units_Z 2
_cell_length_a 11.6522(13)
_cell_length_b 5.4552(6)
_cell_length_c 11.4821(12)
_cell_measurement_reflns_used 111
_cell_measurement_temperature 296(2)
_cell_measurement_theta_max 15
_cell_measurement_theta_min 15
_cell_volume 729.82(14)
_computing_cell_refinement 'BRUKER KAPPA APEXII DUO DIFFRACTOMETER'
_computing_data_collection 'BRUKER KAPPA APEXII DUO DIFFRACTOMETER'
_computing_data_reduction 'BRUKER KAPPA APEXII DUO DIFFRACTOMETER'
_computing_molecular_graphics 'SIEMENS SHELXTL'
_computing_publication_material 'SIEMENS SHELXTL'
_computing_structure_refinement 'SHELXL-97 (Sheldrick, 2008)'
_computing_structure_solution 'SHELXS-97 (Sheldrick, 2008)'
_diffrn_ambient_temperature 296(2)
_diffrn_measured_fraction_theta_full 0.992
_diffrn_measured_fraction_theta_max 0.992
_diffrn_measurement_device_type 'BRUKER KAPPA APEXII DUO DIFFRACTOMETER'
_diffrn_measurement_method 'PHI & OMEGA SCAN'
_diffrn_radiation_monochromator graphite
_diffrn_radiation_source 'fine-focus sealed tube'
_diffrn_radiation_type MoK\a
_diffrn_radiation_wavelength 0.71073
_diffrn_reflns_av_R_equivalents 0.0758
_diffrn_reflns_av_sigmaI/netI 0.0677
_diffrn_reflns_limit_h_max 13
_diffrn_reflns_limit_h_min -13
_diffrn_reflns_limit_k_max 6
_diffrn_reflns_limit_k_min -6
_diffrn_reflns_limit_l_max 13
_diffrn_reflns_limit_l_min -13
_diffrn_reflns_number 6382
_diffrn_reflns_theta_full 25.24
_diffrn_reflns_theta_max 25.24
_diffrn_reflns_theta_min 3.94
_exptl_absorpt_coefficient_mu 0.078
_exptl_absorpt_correction_T_max 0.7115
_exptl_absorpt_correction_T_min 0.5435
_exptl_absorpt_correction_type multi-scan
_exptl_crystal_colour red
_exptl_crystal_density_diffrn 1.376
_exptl_crystal_density_method 'not measured'
_exptl_crystal_description block
_exptl_crystal_F_000 316
_exptl_crystal_size_max 0.50
_exptl_crystal_size_mid 0.40
_exptl_crystal_size_min 0.30
_refine_diff_density_max 0.289
_refine_diff_density_min -0.247
_refine_diff_density_rms 0.067
_refine_ls_extinction_method none
_refine_ls_goodness_of_fit_ref 1.082
_refine_ls_hydrogen_treatment riding
_refine_ls_matrix_type full
_refine_ls_number_parameters 109
_refine_ls_number_reflns 1312
_refine_ls_number_restraints 0
_refine_ls_restrained_S_all 1.082
_refine_ls_R_factor_all 0.0801
_refine_ls_R_factor_gt 0.0690
_refine_ls_shift/su_max 0.000
_refine_ls_shift/su_mean 0.000
_refine_ls_structure_factor_coef Fsqd
_refine_ls_weighting_details 'calc w=1/[\s^2^(Fo^2^)+(0.1432P)^2^+0.0717P] where P=(Fo^2^+2Fc^2^)/3'
_refine_ls_weighting_scheme calc
_refine_ls_wR_factor_gt 0.1846
_refine_ls_wR_factor_ref 0.2106
_reflns_number_gt 1048
_reflns_number_total 1312
_reflns_threshold_expression >2sigma(I)
_cod_data_source_file c3sc51158h.txt
_cod_data_source_block Zethrene
_cod_depositor_comments
;
The following automatic conversions were performed:

'_symmetry_cell_setting' value 'Monoclinic' changed to 'monoclinic'
according to
/usr/data/users/saulius/automatic-downloads/retrospective/RSC/lib/dictionaries/cif_core.dic
dictionary named 'cif_core.dic' version 2.4.2 from 2011-04-26.

Automatic conversion script
Id: cif_fix_values 2281 2013-09-26 08:29:07Z andrius 
;
_cod_original_sg_symbol_H-M P2(1)/c
_cod_database_code 1514773

loop_
_symmetry_equiv_pos_as_xyz
'x, y, z'
'-x, y+1/2, -z+1/2'
'-x, -y, -z'
'x, -y-1/2, z-1/2'

loop_
_atom_site_label
_atom_site_type_symbol
_atom_site_fract_x
_atom_site_fract_y
_atom_site_fract_z
_atom_site_U_iso_or_equiv
_atom_site_adp_type
_atom_site_occupancy
_atom_site_symmetry_multiplicity
_atom_site_calc_flag
_atom_site_refinement_flags
C1 C 0.97702(14) -0.2440(3) 0.10634(15) 0.0412(6) Uani 1 1 d .
H1 H 1.0182 -0.3706 0.1414 0.049 Uiso 1 1 calc R
C2 C 0.85882(14) -0.2108(3) 0.13756(15) 0.0395(5) Uani 1 1 d .
C3 C 0.80698(16) -0.3602(4) 0.21794(16) 0.0486(6) Uani 1 1 d .
H3A H 0.8496 -0.4834 0.2539 0.058 Uiso 1 1 calc R
C4 C 0.69157(16) -0.3304(4) 0.24665(17) 0.0532(6) Uani 1 1 d .
H4A H 0.6584 -0.4321 0.3019 0.064 Uiso 1 1 calc R
C5 C 0.62765(15) -0.1530(4) 0.19395(16) 0.0494(6) Uani 1 1 d .
H5A H 0.5506 -0.1364 0.2128 0.059 Uiso 1 1 calc R
C6 C 0.67628(14) 0.0068(3) 0.11096(14) 0.0418(6) Uani 1 1 d .
C7 C 0.61247(15) 0.1917(4) 0.05532(17) 0.0494(6) Uani 1 1 d .
H7A H 0.5351 0.2110 0.0722 0.059 Uiso 1 1 calc R
C8 C 0.66300(16) 0.3429(4) -0.02312(17) 0.0526(6) Uani 1 1 d .
H8A H 0.6199 0.4657 -0.0589 0.063 Uiso 1 1 calc R
C9 C 0.77939(15) 0.3159(4) -0.05072(16) 0.0471(6) Uani 1 1 d .
H9A H 0.8122 0.4214 -0.1046 0.056 Uiso 1 1 calc R
C10 C 0.84604(14) 0.1366(3) 0.00036(14) 0.0373(5) Uani 1 1 d .
C11 C 0.96881(13) 0.0999(3) -0.02841(14) 0.0359(5) Uani 1 1 d .
C12 C 0.79415(13) -0.0207(3) 0.08251(13) 0.0378(6) Uani 1 1 d .

loop_
_atom_site_aniso_label
_atom_site_aniso_U_11
_atom_site_aniso_U_22
_atom_site_aniso_U_33
_atom_site_aniso_U_23
_atom_site_aniso_U_13
_atom_site_aniso_U_12
C1 0.0373(10) 0.0419(10) 0.0444(10) 0.0021(8) -0.0042(7) 0.0049(8)
C2 0.0347(10) 0.0440(10) 0.0396(10) -0.0055(7) -0.0025(7) -0.0004(7)
C3 0.0436(11) 0.0537(11) 0.0484(10) 0.0046(8) -0.0012(8) 0.0004(8)
C4 0.0447(11) 0.0643(13) 0.0507(11) 0.0064(9) 0.0071(8) -0.0051(9)
C5 0.0369(10) 0.0615(13) 0.0500(11) -0.0045(8) 0.0080(8) -0.0015(8)
C6 0.0344(10) 0.0491(11) 0.0418(10) -0.0098(8) 0.0014(7) 0.0013(7)
C7 0.0354(10) 0.0564(12) 0.0566(12) -0.0078(9) 0.0043(8) 0.0097(8)
C8 0.0465(11) 0.0544(12) 0.0569(12) 0.0012(9) 0.0001(8) 0.0167(9)
C9 0.0438(11) 0.0477(11) 0.0498(11) 0.0019(8) 0.0037(8) 0.0063(8)
C10 0.0355(10) 0.0395(10) 0.0368(9) -0.0080(7) -0.0019(7) 0.0018(7)
C11 0.0353(10) 0.0363(9) 0.0360(9) -0.0060(7) -0.0042(7) 0.0013(7)
C12 0.0345(10) 0.0431(10) 0.0358(9) -0.0101(7) -0.0013(7) -0.0003(7)

loop_
_atom_type_symbol
_atom_type_description
_atom_type_scat_dispersion_real
_atom_type_scat_dispersion_imag
_atom_type_scat_source
C C 0.0033 0.0016 'International Tables Vol C Tables 4.2.6.8 and 6.1.1.4'
H H 0.0000 0.0000 'International Tables Vol C Tables 4.2.6.8 and 6.1.1.4'

loop_
_geom_angle_atom_site_label_1
_geom_angle_atom_site_label_2
_geom_angle_atom_site_label_3
_geom_angle
_geom_angle_site_symmetry_1
_geom_angle_site_symmetry_3
C11 C1 C2 123.14(17) 3_755 .
C3 C2 C12 119.64(16) . .
C3 C2 C1 121.41(17) . .
C12 C2 C1 118.95(17) . .
C2 C3 C4 121.33(18) . .
C5 C4 C3 120.12(18) . .
C4 C5 C6 121.14(16) . .
C7 C6 C5 122.39(16) . .
C7 C6 C12 118.64(18) . .
C5 C6 C12 118.97(18) . .
C8 C7 C6 120.44(16) . .
C7 C8 C9 120.80(17) . .
C10 C9 C8 121.36(18) . .
C9 C10 C12 118.14(16) . .
C9 C10 C11 122.77(17) . .
C12 C10 C11 119.08(16) . .
C1 C11 C11 119.73(19) 3_755 3_755
C1 C11 C10 121.76(16) 3_755 .
C11 C11 C10 118.50(19) 3_755 .
C10 C12 C6 120.62(17) . .
C10 C12 C2 120.58(16) . .
C6 C12 C2 118.79(17) . .

loop_
_geom_bond_atom_site_label_1
_geom_bond_atom_site_label_2
_geom_bond_distance
_geom_bond_site_symmetry_2
C1 C11 1.352(3) 3_755
C1 C2 1.438(2) .
C2 C3 1.376(3) .
C2 C12 1.426(3) .
C3 C4 1.398(3) .
C4 C5 1.359(3) .
C5 C6 1.414(3) .
C6 C7 1.403(3) .
C6 C12 1.423(2) .
C7 C8 1.360(3) .
C8 C9 1.404(2) .
C9 C10 1.377(3) .
C10 C12 1.415(3) .
C10 C11 1.485(2) .
C11 C1 1.352(3) 3_755
C11 C11 1.460(3) 3_755
